data_1543767
loop_
_publ_author_name
'Kalogirou, Andreas S.'
'Kourtellaris, Andreas'
'Koutentis, Panayiotis A.'

_publ_section_title
;
 The Acid and/or Thermal Mediated Ring Contraction of
 4H-1,2,6-Thiadiazines To Afford 1,2,5-Thiadiazoles.
;
_journal_issue 16
_journal_name_full 'Organic letters'
_journal_page_first 4056
_journal_page_last 4059
_journal_paper_doi 10.1021/acs.orglett.6b01929
_journal_volume 18
_journal_year 2016
_chemical_formula_moiety 'C21 H14 N2 O2 S'
_chemical_formula_sum 'C21 H14 N2 O2 S'
_chemical_formula_weight 358.40
_chemical_name_systematic
; 
 ? 
;
_space_group_IT_number 14
_symmetry_cell_setting monoclinic
_symmetry_space_group_name_Hall '-P 2ybc'
_symmetry_space_group_name_H-M 'P 1 21/c 1'
_atom_sites_solution_hydrogens geom
_atom_sites_solution_primary direct
_atom_sites_solution_secondary difmap
_audit_creation_method SHELXL-97
_cell_angle_alpha 90.00
_cell_angle_beta 101.767(3)
_cell_angle_gamma 90.00
_cell_formula_units_Z 4
_cell_length_a 13.5638(4)
_cell_length_b 6.3615(2)
_cell_length_c 20.0924(7)
_cell_measurement_reflns_used 4259
_cell_measurement_temperature 100(2)
_cell_measurement_theta_max 72.5890
_cell_measurement_theta_min 5.0030
_cell_volume 1697.26(10)
_computing_cell_refinement 'CrysAlis RED'
_computing_data_collection 'CrysAlis CCD'
_computing_data_reduction 'CrysAlis RED'
_computing_molecular_graphics
;
 DIAMOND (Brandenburg, 2006)
 MERCURY (Bruno et al. 2002)
;
_computing_publication_material 'WINGX (Farrugia, 1999)'
_computing_structure_refinement 'SHELXL-97 (Sheldrick, 1997)'
_computing_structure_solution 'SHELXL-97 (Sheldrick, 1997)'
_diffrn_ambient_temperature 100(2)
_diffrn_detector_area_resol_mean 10.4223
_diffrn_measured_fraction_theta_full 1.000
_diffrn_measured_fraction_theta_max 1.000
_diffrn_measurement_device_type 'SuperNova, Dual, Cu at zero, Atlas'
_diffrn_measurement_method '\w scans'
_diffrn_radiation_monochromator mirror
_diffrn_radiation_source 'SuperNova (Cu) X-ray Source'
_diffrn_radiation_type CuK\a
_diffrn_radiation_wavelength 1.54184
_diffrn_reflns_av_R_equivalents 0.0338
_diffrn_reflns_av_sigmaI/netI 0.0322
_diffrn_reflns_limit_h_max 15
_diffrn_reflns_limit_h_min -16
_diffrn_reflns_limit_k_max 7
_diffrn_reflns_limit_k_min -7
_diffrn_reflns_limit_l_max 23
_diffrn_reflns_limit_l_min -10
_diffrn_reflns_number 10020
_diffrn_reflns_theta_full 66.98
_diffrn_reflns_theta_max 66.98
_diffrn_reflns_theta_min 3.33
_exptl_absorpt_coefficient_mu 1.843
_exptl_absorpt_correction_T_max 1.00000
_exptl_absorpt_correction_T_min 0.78403
_exptl_absorpt_correction_type multi-scan
_exptl_absorpt_process_details 'Empirical absorption correction (CrysAlis RED, Oxford Diffraction)'
_exptl_crystal_colour Colorless
_exptl_crystal_density_diffrn 1.403
_exptl_crystal_density_method 'not measured'
_exptl_crystal_description needle
_exptl_crystal_F_000 744
_exptl_crystal_size_max 0.12
_exptl_crystal_size_mid 0.03
_exptl_crystal_size_min 0.01
_refine_diff_density_max 0.280
_refine_diff_density_min -0.306
_refine_diff_density_rms 0.049
_refine_ls_extinction_method none
_refine_ls_goodness_of_fit_ref 1.048
_refine_ls_hydrogen_treatment constr
_refine_ls_matrix_type full
_refine_ls_number_parameters 235
_refine_ls_number_reflns 3022
_refine_ls_number_restraints 0
_refine_ls_restrained_S_all 1.048
_refine_ls_R_factor_all 0.0418
_refine_ls_R_factor_gt 0.0335
_refine_ls_shift/su_max 0.001
_refine_ls_shift/su_mean 0.000
_refine_ls_structure_factor_coef Fsqd
_refine_ls_weighting_details 'calc w=1/[\s^2^(Fo^2^)+(0.0544P)^2^+0.1550P] where P=(Fo^2^+2Fc^2^)/3'
_refine_ls_weighting_scheme calc
_refine_ls_wR_factor_gt 0.0863
_refine_ls_wR_factor_ref 0.0916
_reflns_number_gt 2575
_reflns_number_total 3022
_reflns_threshold_expression >2sigma(I)
_cod_data_source_file ol6b01929_si_004.cif
_cod_data_source_block shelxl
_cod_depositor_comments
;
The following automatic conversions were performed:

'_symmetry_cell_setting' value 'Monoclinic' changed to 'monoclinic'
according to
/usr/data/users/saulius/crontab/automatic-downloads/rss-feeds/ACS/lib/dictionaries/cif_core.dic
dictionary named 'cif_core.dic' version 2.4.2 from 2011-04-26.

Automatic conversion script
Id: cif_fix_values 4268 2015-11-12 08:31:59Z antanas 

 Adding full bibliography for 1543767--1543769.cif.
;
_cod_original_cell_volume 1697.26(9)
_cod_original_sg_symbol_H-M 'P 21/c'
_cod_database_code 1543767

loop_
_symmetry_equiv_pos_as_xyz
'x, y, z'
'-x, y+1/2, -z+1/2'
'-x, -y, -z'
'x, -y-1/2, z-1/2'

loop_
_atom_site_label
_atom_site_type_symbol
_atom_site_fract_x
_atom_site_fract_y
_atom_site_fract_z
_atom_site_U_iso_or_equiv
_atom_site_adp_type
_atom_site_occupancy
_atom_site_symmetry_multiplicity
_atom_site_calc_flag
_atom_site_refinement_flags
S1 S 0.02554(3) -0.04788(6) 0.790317(19) 0.02213(13) Uani 1 1 d .
O1 O 0.26753(8) 0.04564(16) 0.68632(5) 0.0205(2) Uani 1 1 d .
O2 O 0.27248(8) 0.36721(16) 0.73999(5) 0.0198(2) Uani 1 1 d .
N1 N 0.06931(10) 0.1244(2) 0.84941(7) 0.0223(3) Uani 1 1 d .
N2 N 0.11952(10) -0.0479(2) 0.75044(7) 0.0214(3) Uani 1 1 d .
C1 C 0.18689(11) 0.0867(2) 0.78242(8) 0.0192(3) Uani 1 1 d .
C2 C 0.15851(11) 0.1855(2) 0.84001(8) 0.0196(3) Uani 1 1 d .
C3 C 0.27843(11) 0.1431(2) 0.75203(8) 0.0196(3) Uani 1 1 d .
C4 C 0.37845(11) 0.0807(2) 0.79519(8) 0.0209(3) Uani 1 1 d .
C5 C 0.38897(12) -0.1197(3) 0.82319(8) 0.0239(3) Uani 1 1 d .
H5 H 0.3349 -0.2125 0.8155 0.029 Uiso 1 1 calc R
C6 C 0.48098(12) -0.1809(3) 0.86280(9) 0.0263(3) Uani 1 1 d .
H6 H 0.4885 -0.3153 0.8813 0.032 Uiso 1 1 calc R
C7 C 0.56160(12) -0.0418(3) 0.87479(8) 0.0260(3) Uani 1 1 d .
H7 H 0.6224 -0.0816 0.9024 0.031 Uiso 1 1 calc R
C8 C 0.55107(12) 0.1570(3) 0.84545(9) 0.0266(3) Uani 1 1 d .
H8 H 0.6055 0.2490 0.8527 0.032 Uiso 1 1 calc R
C9 C 0.45977(12) 0.2193(3) 0.80528(8) 0.0230(3) Uani 1 1 d .
H9 H 0.4530 0.3519 0.7854 0.028 Uiso 1 1 calc R
C10 C 0.21471(12) 0.3460(3) 0.88659(8) 0.0230(3) Uani 1 1 d .
C11 C 0.30994(12) 0.3043(3) 0.92588(8) 0.0301(4) Uani 1 1 d .
H11 H 0.3410 0.1758 0.9220 0.036 Uiso 1 1 calc R
C12 C 0.35825(15) 0.4556(4) 0.97083(9) 0.0412(5) Uani 1 1 d .
H12 H 0.4211 0.4268 0.9978 0.049 Uiso 1 1 calc R
C13 C 0.31344(19) 0.6486(3) 0.97576(10) 0.0466(6) Uani 1 1 d .
H13 H 0.3470 0.7507 1.0050 0.056 Uiso 1 1 calc R
C14 C 0.21852(19) 0.6897(3) 0.93714(9) 0.0422(5) Uani 1 1 d .
H14 H 0.1883 0.8193 0.9407 0.051 Uiso 1 1 calc R
C15 C 0.16843(15) 0.5383(3) 0.89331(9) 0.0302(4) Uani 1 1 d .
H15 H 0.1040 0.5650 0.8684 0.036 Uiso 1 1 calc R
C16 C 0.21531(11) 0.1922(2) 0.64156(8) 0.0197(3) Uani 1 1 d .
C17 C 0.21797(11) 0.3850(2) 0.67363(8) 0.0193(3) Uani 1 1 d .
C18 C 0.17519(11) 0.5622(2) 0.64114(8) 0.0218(3) Uani 1 1 d .
H18 H 0.1769 0.6911 0.6632 0.026 Uiso 1 1 calc R
C19 C 0.12858(12) 0.5369(3) 0.57252(8) 0.0251(3) Uani 1 1 d .
H19 H 0.0983 0.6525 0.5483 0.030 Uiso 1 1 calc R
C20 C 0.12639(12) 0.3443(3) 0.53975(8) 0.0259(3) Uani 1 1 d .
H20 H 0.0952 0.3338 0.4942 0.031 Uiso 1 1 calc R
C21 C 0.17064(12) 0.1648(3) 0.57441(8) 0.0240(3) Uani 1 1 d .
H21 H 0.1697 0.0350 0.5530 0.029 Uiso 1 1 calc R

loop_
_atom_site_aniso_label
_atom_site_aniso_U_11
_atom_site_aniso_U_22
_atom_site_aniso_U_33
_atom_site_aniso_U_23
_atom_site_aniso_U_13
_atom_site_aniso_U_12
S1 0.01758(19) 0.0230(2) 0.0260(2) -0.00142(14) 0.00479(14) -0.00315(13)
O1 0.0227(5) 0.0191(5) 0.0200(5) -0.0016(4) 0.0051(4) 0.0014(4)
O2 0.0223(5) 0.0163(5) 0.0207(5) -0.0013(4) 0.0038(4) -0.0016(4)
N1 0.0212(6) 0.0238(7) 0.0217(7) 0.0002(5) 0.0042(5) 0.0005(5)
N2 0.0204(6) 0.0204(6) 0.0234(7) -0.0009(5) 0.0046(5) -0.0010(5)
C1 0.0183(7) 0.0166(7) 0.0219(7) 0.0020(6) 0.0024(6) 0.0026(5)
C2 0.0192(7) 0.0193(7) 0.0198(7) 0.0034(6) 0.0030(6) 0.0016(5)
C3 0.0217(7) 0.0162(7) 0.0212(7) -0.0014(6) 0.0052(6) -0.0013(5)
C4 0.0198(7) 0.0236(7) 0.0207(7) -0.0024(6) 0.0070(6) 0.0002(6)
C5 0.0216(7) 0.0242(8) 0.0267(8) -0.0001(6) 0.0072(6) -0.0006(6)
C6 0.0262(8) 0.0262(8) 0.0274(8) 0.0041(6) 0.0075(6) 0.0050(6)
C7 0.0186(7) 0.0358(9) 0.0242(8) 0.0002(7) 0.0057(6) 0.0045(6)
C8 0.0199(7) 0.0331(9) 0.0274(8) -0.0028(7) 0.0064(6) -0.0039(6)
C9 0.0226(7) 0.0241(8) 0.0235(8) -0.0008(6) 0.0077(6) -0.0021(6)
C10 0.0271(8) 0.0248(8) 0.0183(7) -0.0007(6) 0.0076(6) -0.0064(6)
C11 0.0240(8) 0.0445(10) 0.0228(8) -0.0036(7) 0.0074(6) -0.0076(7)
C12 0.0353(10) 0.0657(14) 0.0236(9) -0.0078(9) 0.0081(7) -0.0243(9)
C13 0.0709(14) 0.0491(12) 0.0229(9) -0.0114(8) 0.0169(9) -0.0364(11)
C14 0.0801(15) 0.0255(9) 0.0250(9) -0.0036(7) 0.0202(10) -0.0119(9)
C15 0.0481(10) 0.0240(8) 0.0193(8) 0.0014(6) 0.0090(7) -0.0018(7)
C16 0.0180(7) 0.0201(7) 0.0226(8) 0.0007(6) 0.0077(6) 0.0007(5)
C17 0.0167(7) 0.0233(7) 0.0187(7) -0.0001(6) 0.0055(6) -0.0020(5)
C18 0.0207(7) 0.0202(7) 0.0260(8) -0.0003(6) 0.0085(6) -0.0006(6)
C19 0.0241(8) 0.0262(8) 0.0259(8) 0.0040(6) 0.0069(6) 0.0026(6)
C20 0.0247(7) 0.0331(9) 0.0199(8) -0.0003(6) 0.0046(6) -0.0007(6)
C21 0.0242(7) 0.0256(8) 0.0234(8) -0.0052(6) 0.0077(6) -0.0016(6)

loop_
_atom_type_symbol
_atom_type_description
_atom_type_scat_dispersion_real
_atom_type_scat_dispersion_imag
_atom_type_scat_source
C C 0.0181 0.0091 'International Tables Vol C Tables 4.2.6.8 and 6.1.1.4'
H H 0.0000 0.0000 'International Tables Vol C Tables 4.2.6.8 and 6.1.1.4'
N N 0.0311 0.0180 'International Tables Vol C Tables 4.2.6.8 and 6.1.1.4'
O O 0.0492 0.0322 'International Tables Vol C Tables 4.2.6.8 and 6.1.1.4'
S S 0.3331 0.5567 'International Tables Vol C Tables 4.2.6.8 and 6.1.1.4'

loop_
_geom_angle_atom_site_label_1
_geom_angle_atom_site_label_2
_geom_angle_atom_site_label_3
_geom_angle
N1 S1 N2 98.72(7)
C16 O1 C3 104.42(11)
C17 O2 C3 103.97(11)
C2 N1 S1 107.52(11)
C1 N2 S1 107.01(11)
N2 C1 C2 113.79(13)
N2 C1 C3 119.62(14)
C2 C1 C3 126.15(13)
N1 C2 C1 112.96(14)
N1 C2 C10 118.65(14)
C1 C2 C10 128.36(14)
O1 C3 O2 106.24(12)
O1 C3 C4 109.07(12)
O2 C3 C4 111.65(12)
O1 C3 C1 108.94(12)
O2 C3 C1 105.98(12)
C4 C3 C1 114.60(13)
C5 C4 C9 120.57(15)
C5 C4 C3 118.74(14)
C9 C4 C3 120.67(14)
C4 C5 C6 119.61(15)
C4 C5 H5 120.2
C6 C5 H5 120.2
C7 C6 C5 120.25(16)
C7 C6 H6 119.9
C5 C6 H6 119.9
C6 C7 C8 119.77(15)
C6 C7 H7 120.1
C8 C7 H7 120.1
C7 C8 C9 120.50(15)
C7 C8 H8 119.7
C9 C8 H8 119.7
C8 C9 C4 119.25(15)
C8 C9 H9 120.4
C4 C9 H9 120.4
C15 C10 C11 119.69(16)
C15 C10 C2 118.73(15)
C11 C10 C2 121.50(15)
C12 C11 C10 119.72(18)
C12 C11 H11 120.1
C10 C11 H11 120.1
C13 C12 C11 120.4(2)
C13 C12 H12 119.8
C11 C12 H12 119.8
C12 C13 C14 119.94(18)
C12 C13 H13 120.0
C14 C13 H13 120.0
C13 C14 C15 120.3(2)
C13 C14 H14 119.9
C15 C14 H14 119.9
C14 C15 C10 119.95(19)
C14 C15 H15 120.0
C10 C15 H15 120.0
C21 C16 C17 122.34(14)
C21 C16 O1 128.12(14)
C17 C16 O1 109.46(13)
C18 C17 C16 122.63(15)
C18 C17 O2 127.89(14)
C16 C17 O2 109.43(13)
C17 C18 C19 115.83(14)
C17 C18 H18 122.1
C19 C18 H18 122.1
C20 C19 C18 121.92(15)
C20 C19 H19 119.0
C18 C19 H19 119.0
C19 C20 C21 121.05(15)
C19 C20 H20 119.5
C21 C20 H20 119.5
C16 C21 C20 116.23(14)
C16 C21 H21 121.9
C20 C21 H21 121.9

loop_
_geom_bond_atom_site_label_1
_geom_bond_atom_site_label_2
_geom_bond_distance
S1 N1 1.6358(14)
S1 N2 1.6381(13)
O1 C16 1.3856(19)
O1 C3 1.4387(18)
O2 C17 1.3911(19)
O2 C3 1.4456(17)
N1 C2 1.321(2)
N2 C1 1.320(2)
C1 C2 1.437(2)
C1 C3 1.534(2)
C2 C10 1.486(2)
C3 C4 1.507(2)
C4 C5 1.389(2)
C4 C9 1.394(2)
C5 C6 1.392(2)
C5 H5 0.9300
C6 C7 1.389(2)
C6 H6 0.9300
C7 C8 1.391(3)
C7 H7 0.9300
C8 C9 1.391(2)
C8 H8 0.9300
C9 H9 0.9300
C10 C15 1.394(2)
C10 C11 1.395(2)
C11 C12 1.389(3)
C11 H11 0.9300
C12 C13 1.383(4)
C12 H12 0.9300
C13 C14 1.386(3)
C13 H13 0.9300
C14 C15 1.386(3)
C14 H14 0.9300
C15 H15 0.9300
C16 C21 1.373(2)
C16 C17 1.383(2)
C17 C18 1.370(2)
C18 C19 1.404(2)
C18 H18 0.9300
C19 C20 1.388(2)
C19 H19 0.9300
C20 C21 1.407(2)
C20 H20 0.9300
C21 H21 0.9300
